data_2243799
loop_
_publ_author_name
'Mertsalov, Dmitriy F.'
'Alekseeva, Kseniia A.'
'Daria, Magrycheva S.'
'Cheshigin, Maxim E.'
'\,Celikesir, Sevim T\"urktekin'
'Akkurt, Mehmet'
'Grigoriev, Mikhail S.'
'Mlowe, Sixberth'

_publ_section_title
;
 (3a<i>S</i>,4<i>R</i>,5<i>R</i>,6<i>S</i>,7a<i>R</i>)-4,5-Dibromo-2-[4-(trifluoromethyl)phenyl]-2,3,3a,4,5,6,7,7a-octahydro-3a,6-epoxy-1<i>H</i>-isoindol-1-one:
 crystal structure and Hirshfeld surface analysis
;
_journal_coeditor_code ZN2006
_journal_issue 5
_journal_name_full 'Acta Crystallographica Section E'
_journal_page_first 466
_journal_page_last 472
_journal_paper_doi 10.1107/S2056989021003200
_journal_volume 77
_journal_year 2021
_chemical_formula_iupac 'C15 H12 Br2 F3 N O2'
_chemical_formula_moiety 'C15 H12 Br2 F3 N O2'
_chemical_formula_sum 'C15 H12 Br2 F3 N O2'
_chemical_formula_weight 455.08
_chemical_name_systematic
(3a<i>S</i>,4<i>R</i>,5<i>R</i>,6<i>S</i>,7a<i>R</i>)-4,5-Dibromo-2-[4-(trifluoromethyl)phenyl]-2,3,3a,4,5,6,7,7a-octahydro-3a,6-epoxy-1<i>H</i>-isoindol-1-one
_space_group_crystal_system monoclinic
_space_group_IT_number 14
_space_group_name_Hall '-P 2ybc'
_space_group_name_H-M_alt 'P 1 21/c 1'
_atom_sites_solution_hydrogens geom
_audit_creation_method SHELXL-2018/3
_cell_angle_alpha 90
_cell_angle_beta 97.132(2)
_cell_angle_gamma 90
_cell_formula_units_Z 8
_cell_length_a 6.6543(2)
_cell_length_b 18.9031(5)
_cell_length_c 25.1995(7)
_cell_measurement_reflns_used 6983
_cell_measurement_temperature 296(2)
_cell_measurement_theta_max 22.07
_cell_measurement_theta_min 3.09
_cell_volume 3145.24(15)
_computing_cell_refinement
;
SAINT (Bruker, 2013)
;
_computing_data_collection
;
APEX2 (Bruker, 2013)
;
_computing_data_reduction
;
SAINT (Bruker, 2013)
;
_computing_molecular_graphics
;
ORTEP-3 for Windows (Farrugia, 2012)
;
_computing_publication_material
;
PLATON (Spek, 2020)
;
_computing_structure_refinement
;
SHELXL (Sheldrick, 2015b)
;
_computing_structure_solution
;
SHELXT (Sheldrick, 2015a)
;
_diffrn_ambient_temperature 296(2)
_diffrn_measured_fraction_theta_full 0.994
_diffrn_measured_fraction_theta_max 0.995
_diffrn_measurement_device_type 'Bruker KAPPA APEXII area-detector'
_diffrn_measurement_method '\f and \w scans'
_diffrn_radiation_type MoK\a
_diffrn_radiation_wavelength 0.71073
_diffrn_reflns_av_R_equivalents 0.0573
_diffrn_reflns_av_unetI/netI 0.0481
_diffrn_reflns_limit_h_max 8
_diffrn_reflns_limit_h_min -8
_diffrn_reflns_limit_k_max 24
_diffrn_reflns_limit_k_min -24
_diffrn_reflns_limit_l_max 32
_diffrn_reflns_limit_l_min -32
_diffrn_reflns_number 44884
_diffrn_reflns_theta_full 25.242
_diffrn_reflns_theta_max 27.499
_diffrn_reflns_theta_min 4.202
_exptl_absorpt_coefficient_mu 5.194
_exptl_absorpt_correction_T_max 0.819
_exptl_absorpt_correction_T_min 0.704
_exptl_absorpt_correction_type multi-scan
_exptl_absorpt_process_details
;
(SADABS; Bruker, 2013)
;
_exptl_crystal_colour 'light beige'
_exptl_crystal_density_diffrn 1.922
_exptl_crystal_description plate
_exptl_crystal_F_000 1776
_exptl_crystal_size_max 0.440
_exptl_crystal_size_mid 0.120
_exptl_crystal_size_min 0.040
_refine_diff_density_max 0.522
_refine_diff_density_min -0.441
_refine_ls_extinction_method none
_refine_ls_goodness_of_fit_ref 0.999
_refine_ls_hydrogen_treatment constr
_refine_ls_matrix_type full
_refine_ls_number_parameters 471
_refine_ls_number_reflns 7199
_refine_ls_number_restraints 204
_refine_ls_restrained_S_all 1.051
_refine_ls_R_factor_all 0.0894
_refine_ls_R_factor_gt 0.0376
_refine_ls_shift/su_max 0.001
_refine_ls_shift/su_mean 0.000
_refine_ls_structure_factor_coef Fsqd
_refine_ls_weighting_details 'w=1/[\s^2^(Fo^2^)+(0.0254P)^2^+2.0670P] where P=(Fo^2^+2Fc^2^)/3'
_refine_ls_weighting_scheme calc
_refine_ls_wR_factor_gt 0.0636
_refine_ls_wR_factor_ref 0.0767
_reflns_number_gt 4255
_reflns_number_total 7199
_reflns_threshold_expression 'I > 2\s(I)'
_cod_data_source_file zn2006sup1.cif
_cod_data_source_block I
_cod_original_sg_symbol_H-M 'P 21/c'
_cod_database_code 2243799
_shelx_space_group_comment
;
The symmetry employed for this shelxl refinement is uniquely defined
by the following loop, which should always be used as a source of
symmetry information in preference to the above space-group names.
They are only intended as comments.
;
_shelx_estimated_absorpt_t_min 0.208
_shelx_estimated_absorpt_t_max 0.819

loop_
_space_group_symop_operation_xyz
'x, y, z'
'-x, y+1/2, -z+1/2'
'-x, -y, -z'
'x, -y-1/2, z-1/2'

loop_
_atom_site_type_symbol
_atom_site_label
_atom_site_fract_x
_atom_site_fract_y
_atom_site_fract_z
_atom_site_U_iso_or_equiv
_atom_site_adp_type
_atom_site_calc_flag
_atom_site_occupancy
_atom_site_disorder_assembly
_atom_site_disorder_group
Br Br1 0.04969(6) 0.49524(2) 0.40882(2) 0.05936(12) Uani d 1 . .
Br Br2 0.16433(6) 0.33168(2) 0.52432(2) 0.05972(13) Uani d 1 . .
F F1 0.8250(14) 0.4392(8) 0.1004(3) 0.100(3) Uani d 0.60(3) . .
F F2 0.984(3) 0.5243(3) 0.1380(4) 0.097(3) Uani d 0.60(3) . .
F F3 1.1221(17) 0.4233(8) 0.1395(5) 0.105(4) Uani d 0.60(3) . .
F F1A 0.8229(18) 0.4756(13) 0.1027(6) 0.099(5) Uani d 0.40(3) . .
F F2A 1.084(3) 0.5104(9) 0.1523(7) 0.100(5) Uani d 0.40(3) . .
F F3A 1.056(3) 0.4043(6) 0.1284(6) 0.082(4) Uani d 0.40(3) . .
O O1 0.7970(4) 0.29869(13) 0.36728(11) 0.0602(7) Uani d 1 . .
O O8 0.5397(3) 0.44953(12) 0.44391(9) 0.0477(6) Uani d 1 . .
N N2 0.6066(4) 0.39552(14) 0.33412(11) 0.0394(7) Uani d 1 . .
C C1 0.6561(5) 0.33992(18) 0.36860(14) 0.0423(8) Uani d 1 . .
C C3 0.4324(5) 0.43625(18) 0.34806(13) 0.0417(8) Uani d 1 . .
H H3A 0.311584 0.426135 0.323570 0.050 Uiso calc 1 . .
H H3B 0.459315 0.486670 0.347699 0.050 Uiso calc 1 . .
C C3A 0.4104(5) 0.41102(17) 0.40351(13) 0.0368(8) Uani d 1 . .
C C4 0.2098(5) 0.41007(17) 0.42722(13) 0.0394(8) Uani d 1 . .
H H4A 0.131785 0.367487 0.416059 0.047 Uiso calc 1 . .
C C5 0.2862(5) 0.40741(18) 0.48724(13) 0.0436(8) Uani d 1 . .
H H5A 0.254387 0.452572 0.503380 0.052 Uiso calc 1 . .
C C6 0.5167(5) 0.4022(2) 0.48785(14) 0.0489(9) Uani d 1 . .
H H6A 0.592991 0.417081 0.521802 0.059 Uiso calc 1 . .
C C7 0.5857(5) 0.3323(2) 0.46770(15) 0.0548(10) Uani d 1 . .
H H7A 0.526303 0.292812 0.484771 0.066 Uiso calc 1 . .
H H7B 0.732082 0.328072 0.473085 0.066 Uiso calc 1 . .
C C7A 0.5045(5) 0.33729(17) 0.40819(13) 0.0387(8) Uani d 1 . .
H H7AA 0.402046 0.300829 0.398258 0.046 Uiso calc 1 . .
C C11 0.6955(5) 0.41029(17) 0.28750(14) 0.0399(8) Uani d 1 . .
C C12 0.5936(6) 0.4528(2) 0.24827(16) 0.0553(10) Uani d 1 . .
H H12A 0.468838 0.472055 0.253387 0.066 Uiso calc 1 . .
C C13 0.6754(6) 0.4671(2) 0.20159(16) 0.0613(11) Uani d 1 . .
H H13A 0.604994 0.495703 0.175597 0.074 Uiso calc 1 . .
C C14 0.8598(6) 0.43931(19) 0.19327(15) 0.0498(9) Uani d 1 . .
C C15 0.9620(5) 0.39722(19) 0.23196(15) 0.0486(9) Uani d 1 . .
H H15A 1.087012 0.378300 0.226660 0.058 Uiso calc 1 . .
C C16 0.8817(5) 0.38265(18) 0.27862(14) 0.0468(9) Uani d 1 . .
H H16A 0.952961 0.353997 0.304433 0.056 Uiso calc 1 . .
C C17 0.9517(7) 0.4566(2) 0.14398(18) 0.0672(12) Uani d 1 . .
Br Br21 -0.02652(5) 0.90131(2) 0.77414(2) 0.05796(12) Uani d 1 . .
Br Br22 0.19224(7) 0.74494(2) 0.89213(2) 0.07068(14) Uani d 1 . .
F F21 0.6437(15) 0.8625(7) 0.4491(3) 0.138(4) Uani d 0.640(15) . .
F F22 0.7980(19) 0.9531(3) 0.4818(4) 0.113(3) Uani d 0.640(15) . .
F F23 0.9516(12) 0.8560(6) 0.4812(3) 0.116(3) Uani d 0.640(15) . .
F F21A 0.674(3) 0.9420(7) 0.4653(6) 0.111(5) Uani d 0.360(15) . .
F F22A 0.9709(17) 0.9064(12) 0.4937(5) 0.137(6) Uani d 0.360(15) . .
F F23A 0.751(3) 0.8377(5) 0.4539(4) 0.094(4) Uani d 0.360(15) . .
O O21 0.7477(4) 0.73028(14) 0.72019(11) 0.0656(8) Uani d 1 . .
O O28 0.4682(3) 0.87970(12) 0.79846(9) 0.0481(6) Uani d 1 . .
N N22 0.5250(4) 0.81952(15) 0.69035(11) 0.0414(7) Uani d 1 . .
C C21 0.6025(5) 0.76761(19) 0.72515(15) 0.0451(9) Uani d 1 . .
C C23 0.3412(5) 0.85182(19) 0.70647(13) 0.0422(8) Uani d 1 . .
H H23A 0.220656 0.833540 0.685316 0.051 Uiso calc 1 . .
H H23B 0.344086 0.902874 0.702787 0.051 Uiso calc 1 . .
C C23A 0.3480(4) 0.83071(17) 0.76374(13) 0.0372(8) Uani d 1 . .
C C24 0.1603(5) 0.82315(18) 0.79201(14) 0.0425(8) Uani d 1 . .
H H24A 0.093727 0.777509 0.783839 0.051 Uiso calc 1 . .
C C25 0.2563(5) 0.82648(19) 0.85095(14) 0.0481(9) Uani d 1 . .
H H25A 0.207680 0.869136 0.867414 0.058 Uiso calc 1 . .
C C26 0.4823(5) 0.8359(2) 0.84539(15) 0.0538(10) Uani d 1 . .
H H26A 0.558598 0.858168 0.876756 0.065 Uiso calc 1 . .
C C27 0.5823(5) 0.7695(2) 0.82783(15) 0.0578(11) Uani d 1 . .
H H27A 0.555775 0.729042 0.849561 0.069 Uiso calc 1 . .
H H27B 0.727365 0.775539 0.828410 0.069 Uiso calc 1 . .
C C27A 0.4739(5) 0.76308(18) 0.77028(14) 0.0431(8) Uani d 1 . .
H H27C 0.386791 0.721131 0.766510 0.052 Uiso calc 1 . .
C C31 0.5911(5) 0.83652(18) 0.64070(14) 0.0418(8) Uani d 1 . .
C C32 0.4639(6) 0.8728(2) 0.60261(15) 0.0556(10) Uani d 1 . .
H H32A 0.336348 0.886497 0.610202 0.067 Uiso calc 1 . .
C C33 0.5228(7) 0.8889(2) 0.55368(17) 0.0674(12) Uani d 1 . .
H H33A 0.435143 0.913322 0.528468 0.081 Uiso calc 1 . .
C C34 0.7117(7) 0.8691(2) 0.54186(17) 0.0624(11) Uani d 1 . .
C C35 0.8395(6) 0.8327(2) 0.57932(17) 0.0597(11) Uani d 1 . .
H H35A 0.966193 0.818608 0.571272 0.072 Uiso calc 1 . .
C C36 0.7822(5) 0.81668(19) 0.62877(16) 0.0508(9) Uani d 1 . .
H H36A 0.870853 0.792753 0.654043 0.061 Uiso calc 1 . .
C C37 0.7765(9) 0.8866(3) 0.4889(2) 0.0852(15) Uani d 1 . .

loop_
_atom_site_aniso_label
_atom_site_aniso_U_11
_atom_site_aniso_U_22
_atom_site_aniso_U_33
_atom_site_aniso_U_12
_atom_site_aniso_U_13
_atom_site_aniso_U_23
Br1 0.0517(2) 0.0598(3) 0.0702(3) 0.01235(19) 0.0221(2) 0.0094(2)
Br2 0.0562(2) 0.0703(3) 0.0529(3) -0.0180(2) 0.00743(19) 0.0129(2)
F1 0.139(5) 0.110(7) 0.053(4) -0.014(4) 0.028(3) 0.003(4)
F2 0.146(7) 0.066(4) 0.090(5) -0.004(4) 0.059(5) 0.013(3)
F3 0.098(5) 0.135(7) 0.095(6) 0.033(5) 0.060(4) 0.032(5)
F1A 0.106(6) 0.124(9) 0.073(6) 0.007(6) 0.033(5) 0.039(6)
F2A 0.111(8) 0.104(8) 0.093(7) -0.056(6) 0.048(6) -0.011(5)
F3A 0.123(8) 0.063(5) 0.075(6) 0.000(5) 0.065(6) -0.016(4)
O1 0.0612(16) 0.0520(16) 0.0717(19) 0.0192(13) 0.0251(14) 0.0135(14)
O8 0.0473(14) 0.0514(15) 0.0459(15) -0.0230(11) 0.0111(11) -0.0137(12)
N2 0.0396(15) 0.0386(16) 0.0414(17) 0.0037(13) 0.0107(13) -0.0023(14)
C1 0.0430(19) 0.038(2) 0.046(2) -0.0013(16) 0.0085(17) -0.0035(17)
C3 0.0440(19) 0.038(2) 0.045(2) 0.0012(15) 0.0123(16) -0.0014(16)
C3A 0.0372(17) 0.038(2) 0.0360(19) -0.0049(15) 0.0076(15) -0.0069(15)
C4 0.0397(18) 0.0359(19) 0.043(2) -0.0047(15) 0.0074(16) -0.0032(16)
C5 0.047(2) 0.044(2) 0.041(2) -0.0137(16) 0.0122(16) -0.0071(17)
C6 0.043(2) 0.069(3) 0.034(2) -0.0185(19) -0.0001(16) -0.0061(19)
C7 0.042(2) 0.071(3) 0.051(2) 0.0065(19) 0.0047(18) 0.010(2)
C7A 0.0369(18) 0.0373(19) 0.042(2) -0.0022(15) 0.0069(15) -0.0033(16)
C11 0.0433(19) 0.0356(19) 0.042(2) -0.0004(16) 0.0106(16) -0.0053(16)
C12 0.056(2) 0.054(2) 0.060(3) 0.0161(19) 0.023(2) 0.010(2)
C13 0.073(3) 0.058(3) 0.056(3) 0.022(2) 0.021(2) 0.014(2)
C14 0.062(2) 0.042(2) 0.049(2) 0.0024(18) 0.022(2) -0.0051(18)
C15 0.046(2) 0.054(2) 0.049(2) 0.0034(18) 0.0199(18) -0.0035(19)
C16 0.048(2) 0.046(2) 0.046(2) 0.0053(17) 0.0057(17) -0.0022(18)
C17 0.085(3) 0.061(3) 0.060(3) 0.011(3) 0.029(3) -0.001(3)
Br21 0.0449(2) 0.0658(3) 0.0640(3) 0.01529(19) 0.01001(18) -0.0037(2)
Br22 0.0775(3) 0.0783(3) 0.0609(3) 0.0063(2) 0.0271(2) 0.0142(2)
F21 0.152(6) 0.201(8) 0.066(4) -0.033(5) 0.033(4) -0.014(5)
F22 0.168(7) 0.079(4) 0.105(5) -0.015(4) 0.070(5) 0.016(3)
F23 0.133(5) 0.135(6) 0.098(4) 0.027(4) 0.084(4) 0.020(4)
F21A 0.140(9) 0.106(8) 0.096(7) 0.033(6) 0.058(6) 0.041(6)
F22A 0.127(8) 0.169(11) 0.126(8) -0.033(7) 0.058(6) 0.029(7)
F23A 0.155(9) 0.073(6) 0.060(5) 0.006(6) 0.044(6) -0.004(4)
O21 0.0596(16) 0.0704(19) 0.071(2) 0.0285(14) 0.0227(14) 0.0036(15)
O28 0.0453(13) 0.0506(15) 0.0469(15) -0.0105(11) -0.0005(11) -0.0058(12)
N22 0.0339(14) 0.0492(18) 0.0421(17) 0.0020(13) 0.0088(13) -0.0051(14)
C21 0.0384(19) 0.047(2) 0.050(2) 0.0017(17) 0.0064(17) -0.0056(18)
C23 0.0351(17) 0.049(2) 0.043(2) 0.0041(15) 0.0061(15) -0.0030(17)
C23A 0.0323(16) 0.0379(19) 0.041(2) -0.0039(15) 0.0022(15) -0.0074(16)
C24 0.0396(18) 0.042(2) 0.047(2) 0.0026(15) 0.0097(16) -0.0066(17)
C25 0.054(2) 0.050(2) 0.043(2) 0.0045(18) 0.0140(17) -0.0065(18)
C26 0.051(2) 0.068(3) 0.040(2) -0.005(2) -0.0041(18) -0.006(2)
C27 0.042(2) 0.079(3) 0.052(3) 0.013(2) 0.0056(18) 0.009(2)
C27A 0.0360(18) 0.042(2) 0.052(2) 0.0030(15) 0.0069(16) 0.0021(17)
C31 0.0422(19) 0.044(2) 0.040(2) -0.0074(16) 0.0101(16) -0.0095(17)
C32 0.053(2) 0.066(3) 0.050(3) 0.009(2) 0.015(2) 0.001(2)
C33 0.076(3) 0.069(3) 0.059(3) 0.005(2) 0.019(2) 0.007(2)
C34 0.081(3) 0.055(3) 0.056(3) -0.015(2) 0.028(2) -0.010(2)
C35 0.057(2) 0.059(3) 0.068(3) -0.012(2) 0.028(2) -0.017(2)
C36 0.042(2) 0.057(2) 0.055(2) -0.0074(17) 0.0092(18) -0.0097(19)
C37 0.113(5) 0.080(4) 0.069(4) -0.019(4) 0.038(3) -0.003(3)

loop_
_atom_type_symbol
_atom_type_description
_atom_type_scat_dispersion_real
_atom_type_scat_dispersion_imag
_atom_type_scat_source
C C 0.0033 0.0016 'International Tables Vol C Tables 4.2.6.8 and 6.1.1.4'
H H 0.0000 0.0000 'International Tables Vol C Tables 4.2.6.8 and 6.1.1.4'
N N 0.0061 0.0033 'International Tables Vol C Tables 4.2.6.8 and 6.1.1.4'
O O 0.0106 0.0060 'International Tables Vol C Tables 4.2.6.8 and 6.1.1.4'
F F 0.0171 0.0103 'International Tables Vol C Tables 4.2.6.8 and 6.1.1.4'
Br Br -0.2901 2.4595 'International Tables Vol C Tables 4.2.6.8 and 6.1.1.4'

loop_
_geom_angle_atom_site_label_1
_geom_angle_atom_site_label_2
_geom_angle_atom_site_label_3
_geom_angle_site_symmetry_1
_geom_angle_site_symmetry_3
_geom_angle
_geom_angle_publ_flag
F1A F1 C17 . . 72.7(11) ?
F1A F1 F3A . . 111.7(13) ?
C17 F1 F3A . . 47.6(5) ?
F2A F2 C17 . . 76.0(9) ?
F2A F2 F1A . . 123.5(11) ?
C17 F2 F1A . . 52.6(4) ?
F3A F3 C17 . . 74.8(13) ?
F3A F3 F2A . . 122.7(14) ?
C17 F3 F2A . . 51.0(4) ?
F1 F1A C17 . . 77.2(11) ?
F1 F1A F2 . . 127.1(13) ?
C17 F1A F2 . . 52.4(5) ?
F2 F2A C17 . . 70.6(9) ?
F2 F2A F3 . . 112.5(12) ?
C17 F2A F3 . . 49.4(4) ?
F3 F3A C17 . . 78.2(12) ?
F3 F3A F1 . . 121.1(15) ?
C17 F3A F1 . . 49.9(5) ?
C3A O8 C6 . . 96.7(2) ?
C1 N2 C11 . . 125.8(3) ?
C1 N2 C3 . . 112.5(3) ?
C11 N2 C3 . . 121.4(3) ?
O1 C1 N2 . . 126.4(3) ?
O1 C1 C7A . . 125.2(3) ?
N2 C1 C7A . . 108.4(3) ?
N2 C3 C3A . . 103.1(3) ?
N2 C3 H3A . . 111.1 ?
C3A C3 H3A . . 111.1 ?
N2 C3 H3B . . 111.1 ?
C3A C3 H3B . . 111.1 ?
H3A C3 H3B . . 109.1 ?
O8 C3A C3 . . 112.2(3) ?
O8 C3A C7A . . 101.7(2) ?
C3 C3A C7A . . 106.0(3) ?
O8 C3A C4 . . 101.7(2) ?
C3 C3A C4 . . 124.0(3) ?
C7A C3A C4 . . 109.2(3) ?
C3A C4 C5 . . 100.8(2) ?
C3A C4 Br1 . . 112.0(2) ?
C5 C4 Br1 . . 111.4(2) ?
C3A C4 H4A . . 110.8 ?
C5 C4 H4A . . 110.8 ?
Br1 C4 H4A . . 110.8 ?
C4 C5 C6 . . 102.7(3) ?
C4 C5 Br2 . . 113.0(2) ?
C6 C5 Br2 . . 115.1(2) ?
C4 C5 H5A . . 108.6 ?
C6 C5 H5A . . 108.6 ?
Br2 C5 H5A . . 108.6 ?
O8 C6 C7 . . 102.6(3) ?
O8 C6 C5 . . 98.8(3) ?
C7 C6 C5 . . 113.5(3) ?
O8 C6 H6A . . 113.5 ?
C7 C6 H6A . . 113.5 ?
C5 C6 H6A . . 113.5 ?
C6 C7 C7A . . 101.0(3) ?
C6 C7 H7A . . 111.6 ?
C7A C7 H7A . . 111.6 ?
C6 C7 H7B . . 111.6 ?
C7A C7 H7B . . 111.6 ?
H7A C7 H7B . . 109.4 ?
C1 C7A C3A . . 102.8(3) ?
C1 C7A C7 . . 117.8(3) ?
C3A C7A C7 . . 102.9(3) ?
C1 C7A H7AA . . 110.9 ?
C3A C7A H7AA . . 110.9 ?
C7 C7A H7AA . . 110.9 ?
C12 C11 C16 . . 118.1(3) ?
C12 C11 N2 . . 119.5(3) ?
C16 C11 N2 . . 122.4(3) ?
C13 C12 C11 . . 120.8(3) ?
C13 C12 H12A . . 119.6 ?
C11 C12 H12A . . 119.6 ?
C14 C13 C12 . . 120.6(4) ?
C14 C13 H13A . . 119.7 ?
C12 C13 H13A . . 119.7 ?
C15 C14 C13 . . 119.1(3) ?
C15 C14 C17 . . 120.2(3) ?
C13 C14 C17 . . 120.7(4) ?
C14 C15 C16 . . 120.8(3) ?
C14 C15 H15A . . 119.6 ?
C16 C15 H15A . . 119.6 ?
C15 C16 C11 . . 120.7(3) ?
C15 C16 H16A . . 119.6 ?
C11 C16 H16A . . 119.6 ?
F3A C17 F2 . . 127.6(8) ?
F3A C17 F1A . . 106.8(9) ?
F2 C17 F1A . . 75.0(7) ?
F2 C17 F3 . . 107.6(6) ?
F1A C17 F3 . . 123.2(9) ?
F3A C17 F1 . . 82.5(8) ?
F2 C17 F1 . . 103.9(6) ?
F3 C17 F1 . . 105.9(6) ?
F3A C17 F2A . . 105.1(7) ?
F1A C17 F2A . . 105.5(7) ?
F3 C17 F2A . . 79.7(7) ?
F1 C17 F2A . . 130.3(8) ?
F3A C17 C14 . . 112.0(7) ?
F2 C17 C14 . . 113.7(5) ?
F1A C17 C14 . . 115.2(7) ?
F3 C17 C14 . . 114.5(6) ?
F1 C17 C14 . . 110.4(5) ?
F2A C17 C14 . . 111.5(7) ?
F23A F21 C37 . . 67.4(8) ?
F23A F21 F21A . . 114.4(10) ?
C37 F21 F21A . . 54.7(5) ?
F21A F22 C37 . . 74.0(8) ?
F21A F22 F22A . . 127.7(11) ?
C37 F22 F22A . . 58.3(5) ?
F22A F23 C37 . . 68.0(7) ?
F22A F23 F23A . . 116.4(9) ?
C37 F23 F23A . . 54.0(4) ?
F22 F21A C37 . . 66.0(7) ?
F22 F21A F21 . . 115.1(10) ?
C37 F21A F21 . . 53.8(5) ?
F23 F22A C37 . . 67.8(7) ?
F23 F22A F22 . . 116.3(9) ?
C37 F22A F22 . . 54.5(5) ?
F21 F23A C37 . . 74.6(8) ?
F21 F23A F23 . . 129.5(10) ?
C37 F23A F23 . . 58.0(5) ?
C26 O28 C23A . . 96.0(2) ?
C21 N22 C31 . . 126.4(3) ?
C21 N22 C23 . . 112.3(3) ?
C31 N22 C23 . . 120.8(3) ?
O21 C21 N22 . . 126.1(3) ?
O21 C21 C27A . . 125.3(3) ?
N22 C21 C27A . . 108.6(3) ?
N22 C23 C23A . . 103.3(3) ?
N22 C23 H23A . . 111.1 ?
C23A C23 H23A . . 111.1 ?
N22 C23 H23B . . 111.1 ?
C23A C23 H23B . . 111.1 ?
H23A C23 H23B . . 109.1 ?
O28 C23A C23 . . 111.2(3) ?
O28 C23A C24 . . 101.6(3) ?
C23 C23A C24 . . 123.4(3) ?
O28 C23A C27A . . 102.5(2) ?
C23 C23A C27A . . 106.2(3) ?
C24 C23A C27A . . 110.0(3) ?
C23A C24 C25 . . 100.4(3) ?
C23A C24 Br21 . . 111.0(2) ?
C25 C24 Br21 . . 111.6(2) ?
C23A C24 H24A . . 111.1 ?
C25 C24 H24A . . 111.1 ?
Br21 C24 H24A . . 111.1 ?
C26 C25 C24 . . 102.1(3) ?
C26 C25 Br22 . . 115.1(3) ?
C24 C25 Br22 . . 113.0(2) ?
C26 C25 H25A . . 108.8 ?
C24 C25 H25A . . 108.8 ?
Br22 C25 H25A . . 108.8 ?
O28 C26 C27 . . 102.9(3) ?
O28 C26 C25 . . 100.2(3) ?
C27 C26 C25 . . 113.7(3) ?
O28 C26 H26A . . 113.0 ?
C27 C26 H26A . . 113.0 ?
C25 C26 H26A . . 113.0 ?
C26 C27 C27A . . 99.7(3) ?
C26 C27 H27A . . 111.8 ?
C27A C27 H27A . . 111.8 ?
C26 C27 H27B . . 111.8 ?
C27A C27 H27B . . 111.8 ?
H27A C27 H27B . . 109.5 ?
C21 C27A C23A . . 103.1(3) ?
C21 C27A C27 . . 117.5(3) ?
C23A C27A C27 . . 102.8(3) ?
C21 C27A H27C . . 110.9 ?
C23A C27A H27C . . 110.9 ?
C27 C27A H27C . . 110.9 ?
C32 C31 C36 . . 118.7(3) ?
C32 C31 N22 . . 119.8(3) ?
C36 C31 N22 . . 121.5(3) ?
C33 C32 C31 . . 121.0(4) ?
C33 C32 H32A . . 119.5 ?
C31 C32 H32A . . 119.5 ?
C32 C33 C34 . . 120.2(4) ?
C32 C33 H33A . . 119.9 ?
C34 C33 H33A . . 119.9 ?
C35 C34 C33 . . 119.4(4) ?
C35 C34 C37 . . 120.2(4) ?
C33 C34 C37 . . 120.4(5) ?
C34 C35 C36 . . 120.8(4) ?
C34 C35 H35A . . 119.6 ?
C36 C35 H35A . . 119.6 ?
C35 C36 C31 . . 119.8(4) ?
C35 C36 H36A . . 120.1 ?
C31 C36 H36A . . 120.1 ?
F23A C37 F22 . . 128.3(7) ?
F22 C37 F21 . . 107.7(7) ?
F23A C37 F23 . . 68.1(6) ?
F22 C37 F23 . . 106.8(6) ?
F21 C37 F23 . . 104.5(6) ?
F23A C37 F22A . . 107.8(8) ?
F22 C37 F22A . . 67.3(7) ?
F21 C37 F22A . . 134.9(8) ?
F23A C37 F21A . . 104.0(8) ?
F21 C37 F21A . . 71.4(7) ?
F23 C37 F21A . . 132.3(7) ?
F22A C37 F21A . . 104.6(8) ?
F23A C37 C34 . . 115.6(6) ?
F22 C37 C34 . . 113.3(5) ?
F21 C37 C34 . . 111.1(5) ?
F23 C37 C34 . . 112.9(5) ?
F22A C37 C34 . . 111.6(7) ?
F21A C37 C34 . . 112.5(7) ?

loop_
_geom_bond_atom_site_label_1
_geom_bond_atom_site_label_2
_geom_bond_site_symmetry_2
_geom_bond_distance
_geom_bond_publ_flag
Br1 C4 . 1.954(3) ?
Br2 C5 . 1.941(3) ?
F1 F1A . 0.691(15) ?
F1 C17 . 1.341(7) ?
F1 F3A . 1.738(15) ?
F2 F2A . 0.764(14) ?
F2 C17 . 1.308(7) ?
F2 F1A . 1.596(14) ?
F3 F3A . 0.610(16) ?
F3 C17 . 1.314(7) ?
F3 F2A . 1.703(13) ?
F1A C17 . 1.313(9) ?
F2A C17 . 1.345(9) ?
F3A C17 . 1.295(9) ?
O1 C1 . 1.223(4) ?
O8 C3A . 1.446(4) ?
O8 C6 . 1.446(4) ?
N2 C1 . 1.377(4) ?
N2 C11 . 1.407(4) ?
N2 C3 . 1.470(4) ?
C1 C7A . 1.505(4) ?
C3 C3A . 1.501(4) ?
C3 H3A . 0.9700 ?
C3 H3B . 0.9700 ?
C3A C7A . 1.527(4) ?
C3A C4 . 1.529(4) ?
C4 C5 . 1.535(5) ?
C4 H4A . 0.9800 ?
C5 C6 . 1.536(5) ?
C5 H5A . 0.9800 ?
C6 C7 . 1.508(5) ?
C6 H6A . 0.9800 ?
C7 C7A . 1.532(5) ?
C7 H7A . 0.9700 ?
C7 H7B . 0.9700 ?
C7A H7AA . 0.9800 ?
C11 C12 . 1.385(5) ?
C11 C16 . 1.388(4) ?
C12 C13 . 1.382(5) ?
C12 H12A . 0.9300 ?
C13 C14 . 1.375(5) ?
C13 H13A . 0.9300 ?
C14 C15 . 1.372(5) ?
C14 C17 . 1.488(5) ?
C15 C16 . 1.379(5) ?
C15 H15A . 0.9300 ?
C16 H16A . 0.9300 ?
Br21 C24 . 1.947(3) ?
Br22 C25 . 1.935(4) ?
F21 F23A . 0.852(11) ?
F21 C37 . 1.332(7) ?
F21 F21A . 1.564(13) ?
F22 F21A . 0.899(13) ?
F22 C37 . 1.280(7) ?
F22 F22A . 1.452(14) ?
F23 F22A . 1.007(15) ?
F23 C37 . 1.337(7) ?
F23 F23A . 1.463(13) ?
F21A C37 . 1.347(9) ?
F22A C37 . 1.338(9) ?
F23A C37 . 1.275(9) ?
O21 C21 . 1.215(4) ?
O28 C26 . 1.437(4) ?
O28 C23A . 1.445(4) ?
N22 C21 . 1.373(4) ?
N22 C31 . 1.414(4) ?
N22 C23 . 1.469(4) ?
C21 C27A . 1.508(5) ?
C23 C23A . 1.492(5) ?
C23 H23A . 0.9700 ?
C23 H23B . 0.9700 ?
C23A C24 . 1.520(4) ?
C23A C27A . 1.526(4) ?
C24 C25 . 1.543(5) ?
C24 H24A . 0.9800 ?
C25 C26 . 1.538(5) ?
C25 H25A . 0.9800 ?
C26 C27 . 1.511(5) ?
C26 H26A . 0.9800 ?
C27 C27A . 1.542(5) ?
C27 H27A . 0.9700 ?
C27 H27B . 0.9700 ?
C27A H27C . 0.9800 ?
C31 C32 . 1.380(5) ?
C31 C36 . 1.394(5) ?
C32 C33 . 1.374(5) ?
C32 H32A . 0.9300 ?
C33 C34 . 1.379(6) ?
C33 H33A . 0.9300 ?
C34 C35 . 1.374(6) ?
C34 C37 . 1.489(6) ?
C35 C36 . 1.381(5) ?
C35 H35A . 0.9300 ?
C36 H36A . 0.9300 ?

loop_
_geom_hbond_atom_site_label_D
_geom_hbond_atom_site_label_H
_geom_hbond_atom_site_label_A
_geom_hbond_site_symmetry_A
_geom_hbond_distance_DH
_geom_hbond_distance_HA
_geom_hbond_distance_DA
_geom_hbond_angle_DHA
_geom_hbond_publ_flag
C5 H5A O8 3_666 0.98 2.57 3.342(4) 135.4 yes
C7 H7A Br2 . 0.97 2.82 3.300(4) 111.7 yes
C16 H16A O1 . 0.93 2.26 2.853(4) 121.4 yes
C27 H27A Br22 . 0.97 2.78 3.259(4) 111.1 yes
C36 H36A O21 . 0.93 2.28 2.856(5) 119.9 yes
C7A H7AA Cg10 3_666 0.98 2.94 3.741(4) 139 yes
C27A H27C Cg5 3_666 0.98 2.97 3.924(4) 166 yes

loop_
_geom_torsion_atom_site_label_1
_geom_torsion_atom_site_label_2
_geom_torsion_atom_site_label_3
_geom_torsion_atom_site_label_4
_geom_torsion_site_symmetry_1
_geom_torsion_site_symmetry_2
_geom_torsion_site_symmetry_3
_geom_torsion_site_symmetry_4
_geom_torsion
_geom_torsion_publ_flag
F3A F1 F1A C17 . . . . -27.9(13) ?
C17 F1 F1A F2 . . . . 16.9(19) ?
F3A F1 F1A F2 . . . . -11(3) ?
F2A F2 F1A F1 . . . . 8(4) ?
C17 F2 F1A F1 . . . . -21(2) ?
F2A F2 F1A C17 . . . . 29.2(19) ?
F1A F2 F2A C17 . . . . -23.6(14) ?
C17 F2 F2A F3 . . . . 26.8(11) ?
F1A F2 F2A F3 . . . . 3(2) ?
F3A F3 F2A F2 . . . . -11(4) ?
C17 F3 F2A F2 . . . . -34.1(15) ?
F3A F3 F2A C17 . . . . 23(3) ?
F2A F3 F3A C17 . . . . -18(2) ?
C17 F3 F3A F1 . . . . 26.6(18) ?
F2A F3 F3A F1 . . . . 8(4) ?
F1A F1 F3A F3 . . . . 2(4) ?
C17 F1 F3A F3 . . . . -35(3) ?
F1A F1 F3A C17 . . . . 37(2) ?
C11 N2 C1 O1 . . . . 7.5(6) ?
C3 N2 C1 O1 . . . . -178.0(3) ?
C11 N2 C1 C7A . . . . -171.5(3) ?
C3 N2 C1 C7A . . . . 3.0(4) ?
C1 N2 C3 C3A . . . . 13.8(4) ?
C11 N2 C3 C3A . . . . -171.4(3) ?
C6 O8 C3A C3 . . . . -167.2(3) ?
C6 O8 C3A C7A . . . . -54.4(3) ?
C6 O8 C3A C4 . . . . 58.3(3) ?
N2 C3 C3A O8 . . . . 85.4(3) ?
N2 C3 C3A C7A . . . . -24.7(3) ?
N2 C3 C3A C4 . . . . -152.0(3) ?
O8 C3A C4 C5 . . . . -32.6(3) ?
C3 C3A C4 C5 . . . . -159.7(3) ?
C7A C3A C4 C5 . . . . 74.4(3) ?
O8 C3A C4 Br1 . . . . 85.9(3) ?
C3 C3A C4 Br1 . . . . -41.2(4) ?
C7A C3A C4 Br1 . . . . -167.1(2) ?
C3A C4 C5 C6 . . . . -3.6(3) ?
Br1 C4 C5 C6 . . . . -122.6(2) ?
C3A C4 C5 Br2 . . . . -128.3(2) ?
Br1 C4 C5 Br2 . . . . 112.7(2) ?
C3A O8 C6 C7 . . . . 57.2(3) ?
C3A O8 C6 C5 . . . . -59.4(3) ?
C4 C5 C6 O8 . . . . 38.5(3) ?
Br2 C5 C6 O8 . . . . 161.8(2) ?
C4 C5 C6 C7 . . . . -69.5(4) ?
Br2 C5 C6 C7 . . . . 53.8(4) ?
O8 C6 C7 C7A . . . . -36.4(3) ?
C5 C6 C7 C7A . . . . 69.2(3) ?
O1 C1 C7A C3A . . . . 162.7(3) ?
N2 C1 C7A C3A . . . . -18.2(3) ?
O1 C1 C7A C7 . . . . 50.5(5) ?
N2 C1 C7A C7 . . . . -130.5(3) ?
O8 C3A C7A C1 . . . . -91.0(3) ?
C3 C3A C7A C1 . . . . 26.4(3) ?
C4 C3A C7A C1 . . . . 162.1(3) ?
O8 C3A C7A C7 . . . . 31.9(3) ?
C3 C3A C7A C7 . . . . 149.3(3) ?
C4 C3A C7A C7 . . . . -75.0(3) ?
C6 C7 C7A C1 . . . . 114.7(3) ?
C6 C7 C7A C3A . . . . 2.5(3) ?
C1 N2 C11 C12 . . . . 160.0(3) ?
C3 N2 C11 C12 . . . . -14.1(5) ?
C1 N2 C11 C16 . . . . -18.8(5) ?
C3 N2 C11 C16 . . . . 167.1(3) ?
C16 C11 C12 C13 . . . . 0.2(6) ?
N2 C11 C12 C13 . . . . -178.7(3) ?
C11 C12 C13 C14 . . . . -0.1(6) ?
C12 C13 C14 C15 . . . . 0.0(6) ?
C12 C13 C14 C17 . . . . -177.8(4) ?
C13 C14 C15 C16 . . . . 0.1(6) ?
C17 C14 C15 C16 . . . . 177.8(4) ?
C14 C15 C16 C11 . . . . 0.0(5) ?
C12 C11 C16 C15 . . . . -0.1(5) ?
N2 C11 C16 C15 . . . . 178.7(3) ?
F3 F3A C17 F2 . . . . 48(3) ?
F1 F3A C17 F2 . . . . -101.8(9) ?
F3 F3A C17 F1A . . . . 132(2) ?
F1 F3A C17 F1A . . . . -18.0(9) ?
F1 F3A C17 F3 . . . . -150(2) ?
F3 F3A C17 F1 . . . . 150(2) ?
F3 F3A C17 F2A . . . . 20(2) ?
F1 F3A C17 F2A . . . . -129.8(8) ?
F3 F3A C17 C14 . . . . -101(2) ?
F1 F3A C17 C14 . . . . 109.0(6) ?
F2A F2 C17 F3A . . . . -55.3(17) ?
F1A F2 C17 F3A . . . . 99.9(10) ?
F2A F2 C17 F1A . . . . -155.2(17) ?
F2A F2 C17 F3 . . . . -34.5(16) ?
F1A F2 C17 F3 . . . . 120.7(9) ?
F2A F2 C17 F1 . . . . -146.5(14) ?
F1A F2 C17 F1 . . . . 8.7(10) ?
F1A F2 C17 F2A . . . . 155.2(17) ?
F2A F2 C17 C14 . . . . 93.5(15) ?
F1A F2 C17 C14 . . . . -111.3(8) ?
F1 F1A C17 F3A . . . . 38(2) ?
F2 F1A C17 F3A . . . . -125.4(8) ?
F1 F1A C17 F2 . . . . 163(2) ?
F1 F1A C17 F3 . . . . 61(2) ?
F2 F1A C17 F3 . . . . -101.5(8) ?
F2 F1A C17 F1 . . . . -163(2) ?
F1 F1A C17 F2A . . . . 149.1(17) ?
F2 F1A C17 F2A . . . . -13.9(9) ?
F1 F1A C17 C14 . . . . -87.5(19) ?
F2 F1A C17 C14 . . . . 109.5(6) ?
F2A F3 C17 F3A . . . . 160(2) ?
F3A F3 C17 F2 . . . . -142(2) ?
F2A F3 C17 F2 . . . . 18.5(9) ?
F3A F3 C17 F1A . . . . -58(2) ?
F2A F3 C17 F1A . . . . 101.8(9) ?
F3A F3 C17 F1 . . . . -31(2) ?
F2A F3 C17 F1 . . . . 129.1(8) ?
F3A F3 C17 F2A . . . . -160(2) ?
F3A F3 C17 C14 . . . . 91(2) ?
F2A F3 C17 C14 . . . . -109.0(7) ?
F1A F1 C17 F3A . . . . -144(2) ?
F1A F1 C17 F2 . . . . -17(2) ?
F3A F1 C17 F2 . . . . 127.0(8) ?
F3A F1 C17 F1A . . . . 144(2) ?
F1A F1 C17 F3 . . . . -130.2(19) ?
F3A F1 C17 F3 . . . . 13.7(10) ?
F1A F1 C17 F2A . . . . -40(2) ?
F3A F1 C17 F2A . . . . 103.5(10) ?
F1A F1 C17 C14 . . . . 105.3(18) ?
F3A F1 C17 C14 . . . . -110.7(7) ?
F2 F2A C17 F3A . . . . 137.6(14) ?
F3 F2A C17 F3A . . . . -9.1(11) ?
F3 F2A C17 F2 . . . . -146.7(15) ?
F2 F2A C17 F1A . . . . 24.9(17) ?
F3 F2A C17 F1A . . . . -121.8(9) ?
F2 F2A C17 F3 . . . . 146.7(15) ?
F2 F2A C17 F1 . . . . 44.6(17) ?
F3 F2A C17 F1 . . . . -102.1(9) ?
F2 F2A C17 C14 . . . . -100.8(14) ?
F3 F2A C17 C14 . . . . 112.4(7) ?
C15 C14 C17 F3A . . . . 35.6(11) ?
C13 C14 C17 F3A . . . . -146.7(10) ?
C15 C14 C17 F2 . . . . -118.1(9) ?
C13 C14 C17 F2 . . . . 59.6(10) ?
C15 C14 C17 F1A . . . . 157.9(13) ?
C13 C14 C17 F1A . . . . -24.4(14) ?
C15 C14 C17 F3 . . . . 6.2(11) ?
C13 C14 C17 F3 . . . . -176.1(10) ?
C15 C14 C17 F1 . . . . 125.6(8) ?
C13 C14 C17 F1 . . . . -56.8(9) ?
C15 C14 C17 F2A . . . . -81.9(13) ?
C13 C14 C17 F2A . . . . 95.8(13) ?
F22A F22 F21A C37 . . . . 24.2(13) ?
C37 F22 F21A F21 . . . . -22.7(10) ?
F22A F22 F21A F21 . . . . 1(2) ?
F23A F21 F21A F22 . . . . -7(2) ?
C37 F21 F21A F22 . . . . 25.9(12) ?
F23A F21 F21A C37 . . . . -33.1(13) ?
F23A F23 F22A C37 . . . . 24.6(9) ?
C37 F23 F22A F22 . . . . -25.6(9) ?
F23A F23 F22A F22 . . . . -1.0(16) ?
F21A F22 F22A F23 . . . . 2(2) ?
C37 F22 F22A F23 . . . . 29.5(10) ?
F21A F22 F22A C37 . . . . -27.6(16) ?
F21A F21 F23A C37 . . . . 28.9(11) ?
C37 F21 F23A F23 . . . . -19.7(14) ?
F21A F21 F23A F23 . . . . 9(2) ?
F22A F23 F23A F21 . . . . -6(2) ?
C37 F23 F23A F21 . . . . 22.6(16) ?
F22A F23 F23A C37 . . . . -28.5(11) ?
C31 N22 C21 O21 . . . . 4.1(6) ?
C23 N22 C21 O21 . . . . 176.5(3) ?
C31 N22 C21 C27A . . . . -174.4(3) ?
C23 N22 C21 C27A . . . . -2.1(4) ?
C21 N22 C23 C23A . . . . 17.2(4) ?
C31 N22 C23 C23A . . . . -169.9(3) ?
C26 O28 C23A C23 . . . . -166.9(3) ?
C26 O28 C23A C24 . . . . 60.0(3) ?
C26 O28 C23A C27A . . . . -53.8(3) ?
N22 C23 C23A O28 . . . . 85.8(3) ?
N22 C23 C23A C24 . . . . -153.2(3) ?
N22 C23 C23A C27A . . . . -25.0(3) ?
O28 C23A C24 C25 . . . . -36.2(3) ?
C23 C23A C24 C25 . . . . -161.6(3) ?
C27A C23A C24 C25 . . . . 71.8(3) ?
O28 C23A C24 Br21 . . . . 81.9(3) ?
C23 C23A C24 Br21 . . . . -43.5(4) ?
C27A C23A C24 Br21 . . . . -170.0(2) ?
C23A C24 C25 C26 . . . . 0.4(3) ?
Br21 C24 C25 C26 . . . . -117.3(3) ?
C23A C24 C25 Br22 . . . . -123.9(2) ?
Br21 C24 C25 Br22 . . . . 118.5(2) ?
C23A O28 C26 C27 . . . . 58.8(3) ?
C23A O28 C26 C25 . . . . -58.6(3) ?
C24 C25 C26 O28 . . . . 35.6(3) ?
Br22 C25 C26 O28 . . . . 158.5(2) ?
C24 C25 C26 C27 . . . . -73.4(4) ?
Br22 C25 C26 C27 . . . . 49.4(4) ?
O28 C26 C27 C27A . . . . -39.5(3) ?
C25 C26 C27 C27A . . . . 67.9(4) ?
O21 C21 C27A C23A . . . . 167.8(3) ?
N22 C21 C27A C23A . . . . -13.6(4) ?
O21 C21 C27A C27 . . . . 55.6(5) ?
N22 C21 C27A C27 . . . . -125.8(3) ?
O28 C23A C27A C21 . . . . -92.9(3) ?
C23 C23A C27A C21 . . . . 23.9(3) ?
C24 C23A C27A C21 . . . . 159.6(3) ?
O28 C23A C27A C27 . . . . 29.7(3) ?
C23 C23A C27A C27 . . . . 146.5(3) ?
C24 C23A C27A C27 . . . . -77.8(3) ?
C26 C27 C27A C21 . . . . 117.8(3) ?
C26 C27 C27A C23A . . . . 5.4(3) ?
C21 N22 C31 C32 . . . . 159.3(3) ?
C23 N22 C31 C32 . . . . -12.5(5) ?
C21 N22 C31 C36 . . . . -19.9(5) ?
C23 N22 C31 C36 . . . . 168.3(3) ?
C36 C31 C32 C33 . . . . 0.3(6) ?
N22 C31 C32 C33 . . . . -178.9(4) ?
C31 C32 C33 C34 . . . . -0.1(6) ?
C32 C33 C34 C35 . . . . 0.4(6) ?
C32 C33 C34 C37 . . . . -179.8(4) ?
C33 C34 C35 C36 . . . . -0.9(6) ?
C37 C34 C35 C36 . . . . 179.3(4) ?
C34 C35 C36 C31 . . . . 1.1(6) ?
C32 C31 C36 C35 . . . . -0.8(5) ?
N22 C31 C36 C35 . . . . 178.3(3) ?
F21 F23A C37 F22 . . . . -67.6(15) ?
F23 F23A C37 F22 . . . . 94.5(9) ?
F23 F23A C37 F21 . . . . 162.1(13) ?
F21 F23A C37 F23 . . . . -162.1(13) ?
F21 F23A C37 F22A . . . . -142.4(11) ?
F23 F23A C37 F22A . . . . 19.7(8) ?
F21 F23A C37 F21A . . . . -31.8(13) ?
F23 F23A C37 F21A . . . . 130.3(7) ?
F21 F23A C37 C34 . . . . 92.0(12) ?
F23 F23A C37 C34 . . . . -105.8(6) ?
F21A F22 C37 F23A . . . . 62.3(14) ?
F22A F22 C37 F23A . . . . -95.3(10) ?
F21A F22 C37 F21 . . . . 25.5(12) ?
F22A F22 C37 F21 . . . . -132.0(8) ?
F21A F22 C37 F23 . . . . 137.3(11) ?
F22A F22 C37 F23 . . . . -20.3(8) ?
F21A F22 C37 F22A . . . . 157.6(13) ?
F22A F22 C37 F21A . . . . -157.6(13) ?
F21A F22 C37 C34 . . . . -97.7(12) ?
F22A F22 C37 C34 . . . . 104.7(8) ?
F21A F21 C37 F23A . . . . -147.4(13) ?
F23A F21 C37 F22 . . . . 130.4(12) ?
F21A F21 C37 F22 . . . . -17.0(8) ?
F23A F21 C37 F23 . . . . 17.1(12) ?
F21A F21 C37 F23 . . . . -130.3(7) ?
F23A F21 C37 F22A . . . . 55.1(16) ?
F21A F21 C37 F22A . . . . -92.3(11) ?
F23A F21 C37 F21A . . . . 147.4(13) ?
F23A F21 C37 C34 . . . . -105.0(12) ?
F21A F21 C37 C34 . . . . 107.6(7) ?
F22A F23 C37 F23A . . . . 152.5(11) ?
F22A F23 C37 F22 . . . . 27.3(10) ?
F23A F23 C37 F22 . . . . -125.3(8) ?
F22A F23 C37 F21 . . . . 141.3(10) ?
F23A F23 C37 F21 . . . . -11.3(8) ?
F23A F23 C37 F22A . . . . -152.5(11) ?
F22A F23 C37 F21A . . . . 63.3(13) ?
F23A F23 C37 F21A . . . . -89.2(12) ?
F22A F23 C37 C34 . . . . -97.9(10) ?
F23A F23 C37 C34 . . . . 109.6(7) ?
F23 F22A C37 F23A . . . . -26.7(11) ?
F22 F22A C37 F23A . . . . 124.9(8) ?
F23 F22A C37 F22 . . . . -151.6(10) ?
F23 F22A C37 F21 . . . . -58.8(13) ?
F22 F22A C37 F21 . . . . 92.8(11) ?
F22 F22A C37 F23 . . . . 151.6(10) ?
F23 F22A C37 F21A . . . . -136.9(9) ?
F22 F22A C37 F21A . . . . 14.6(9) ?
F23 F22A C37 C34 . . . . 101.2(9) ?
F22 F22A C37 C34 . . . . -107.2(6) ?
F22 F21A C37 F23A . . . . -134.3(11) ?
F21 F21A C37 F23A . . . . 20.0(8) ?
F21 F21A C37 F22 . . . . 154.3(12) ?
F22 F21A C37 F21 . . . . -154.3(12) ?
F22 F21A C37 F23 . . . . -61.4(14) ?
F21 F21A C37 F23 . . . . 92.9(10) ?
F22 F21A C37 F22A . . . . -21.3(13) ?
F21 F21A C37 F22A . . . . 133.0(8) ?
F22 F21A C37 C34 . . . . 99.9(10) ?
F21 F21A C37 C34 . . . . -105.8(6) ?
C35 C34 C37 F23A . . . . 83.5(11) ?
C33 C34 C37 F23A . . . . -96.2(11) ?
C35 C34 C37 F22 . . . . -113.7(8) ?
C33 C34 C37 F22 . . . . 66.5(9) ?
C35 C34 C37 F21 . . . . 124.9(8) ?
C33 C34 C37 F21 . . . . -54.9(9) ?
C35 C34 C37 F23 . . . . 7.9(8) ?
C33 C34 C37 F23 . . . . -171.9(7) ?
C35 C34 C37 F22A . . . . -40.1(13) ?
C33 C34 C37 F22A . . . . 140.1(12) ?
C35 C34 C37 F21A . . . . -157.2(11) ?
C33 C34 C37 F21A . . . . 23.0(12) ?

_cod_database_fobs_code 2243799
